data_1011017
loop_
_publ_author_name
'Goldsztaub, S'

_publ_section_title 'Structure cristalline de la laurionite'
_journal_coden_ASTM COREAF
_journal_name_full
;
Comptes Rendus Hebdomadaires des Seances de l'Academie des Sciences
(1884 - 1965)
;
_journal_page_first 702
_journal_page_last 703
_journal_volume 204
_journal_year 1937
_chemical_formula_structural 'Pb (O H) Cl'
_chemical_formula_sum 'Cl H O Pb'
_chemical_name_mineral Laurionite
_chemical_name_systematic 'Lead hydroxide chloride'
_space_group_IT_number 62
_symmetry_cell_setting orthorhombic
_symmetry_Int_Tables_number 62
_symmetry_space_group_name_Hall '-P 2c 2n'
_symmetry_space_group_name_H-M 'P n a m'
_cell_angle_alpha 90
_cell_angle_beta 90
_cell_angle_gamma 90
_cell_formula_units_Z 4
_cell_length_a 7.1
_cell_length_b 9.7
_cell_length_c 4.05
_cell_volume 278.9
_exptl_crystal_density_meas 6.24
_cod_original_formula_sum 'H Cl O Pb'
_cod_database_code 1011017
_cod_depositor_comments
;
 Removing dummy H atoms since the hydrogen atoms they represent are already
 marked using the _atom_site_attached_hydrogens data item.

 Antanas Vaitkus,
 2017-09-11
;

loop_
_symmetry_equiv_pos_as_xyz
x,y,z
1/2+x,1/2-y,1/2-z
-x,-y,1/2+z
1/2-x,1/2+y,-z
-x,-y,-z
1/2-x,1/2+y,1/2+z
x,y,1/2-z
1/2+x,1/2-y,z

loop_
_atom_site_label
_atom_site_type_symbol
_atom_site_symmetry_multiplicity
_atom_site_Wyckoff_symbol
_atom_site_fract_x
_atom_site_fract_y
_atom_site_fract_z
_atom_site_occupancy
_atom_site_attached_hydrogens
_atom_site_calc_flag
Pb1 Pb2+ 4 c 0.21 0.1 0.25 1. 0 d
Cl1 Cl1- 4 c 0.63 0.08 0.25 1. 0 d
O1 O2- 4 c 0. -0.155 0.25 1. 1 d

loop_
_atom_type_symbol
_atom_type_oxidation_number
Pb2+ 2.000
Cl1- -1.000
O2- -2.000
